data_7104541
loop_
_publ_author_name
'Zhou, Guijiang'
'Wang, Qi'
'Ho, Cheuk-Lam'
'Wong, Wai-Yeung'
'Ma, Dongge'
'Wang, Lixiang'

_publ_section_title
;
 Duplicating "sunlight" from simple WOLEDs for lighting applications.
;
_journal_issue 24
_journal_name_full 'Chemical communications (Cambridge, England)'
_journal_page_first 3574
_journal_page_last 3576
_journal_paper_doi 10.1039/b904382a
_journal_volume 34
_journal_year 2009
_chemical_formula_sum 'C22 H19 N O3 Pt'
_chemical_formula_weight 540.47
_chemical_name_systematic
;
?
;
_space_group_IT_number 61
_symmetry_cell_setting orthorhombic
_symmetry_space_group_name_Hall '-P 2ac 2ab'
_symmetry_space_group_name_H-M 'P b c a'
_atom_sites_solution_hydrogens geom
_atom_sites_solution_primary direct
_atom_sites_solution_secondary difmap
_audit_creation_method SHELXL-97
_cell_angle_alpha 90.00
_cell_angle_beta 90.00
_cell_angle_gamma 90.00
_cell_formula_units_Z 8
_cell_length_a 12.255(3)
_cell_length_b 12.558(3)
_cell_length_c 24.929(6)
_cell_measurement_temperature 293(2)
_cell_volume 3836.4(15)
_computing_cell_refinement 'SAINT (Bruker, 1999)'
_computing_data_collection 'SMART (Bruker, 1998)'
_computing_data_reduction SAINT
_computing_structure_refinement 'SHELXL-97 (Sheldrick, 1997)'
_computing_structure_solution 'SHELXS-97 (Sheldrick, 1990)'
_diffrn_ambient_temperature 293(2)
_diffrn_measured_fraction_theta_full 0.941
_diffrn_measured_fraction_theta_max 0.941
_diffrn_measurement_device_type 'Smart CCD'
_diffrn_measurement_method '\w and \f scans'
_diffrn_radiation_monochromator graphite
_diffrn_radiation_source 'fine-focus sealed tube'
_diffrn_radiation_type MoK\a
_diffrn_radiation_wavelength 0.71073
_diffrn_reflns_av_R_equivalents 0.0468
_diffrn_reflns_av_sigmaI/netI 0.0553
_diffrn_reflns_limit_h_max 13
_diffrn_reflns_limit_h_min -16
_diffrn_reflns_limit_k_max 16
_diffrn_reflns_limit_k_min -10
_diffrn_reflns_limit_l_max 32
_diffrn_reflns_limit_l_min -32
_diffrn_reflns_number 19650
_diffrn_reflns_theta_full 28.27
_diffrn_reflns_theta_max 28.27
_diffrn_reflns_theta_min 2.33
_exptl_absorpt_coefficient_mu 7.336
_exptl_absorpt_correction_T_max 1.0000
_exptl_absorpt_correction_T_min 0.3037
_exptl_absorpt_correction_type multi-scan
_exptl_absorpt_process_details SADABS
_exptl_crystal_colour yellow
_exptl_crystal_density_diffrn 1.871
_exptl_crystal_density_method 'not measured'
_exptl_crystal_description plate
_exptl_crystal_F_000 2080
_exptl_crystal_size_max 0.28
_exptl_crystal_size_mid 0.26
_exptl_crystal_size_min 0.16
_refine_diff_density_max 2.322
_refine_diff_density_min -1.615
_refine_diff_density_rms 0.177
_refine_ls_extinction_method none
_refine_ls_goodness_of_fit_ref 1.052
_refine_ls_hydrogen_treatment constr
_refine_ls_matrix_type full
_refine_ls_number_parameters 244
_refine_ls_number_reflns 4489
_refine_ls_number_restraints 0
_refine_ls_restrained_S_all 1.052
_refine_ls_R_factor_all 0.0538
_refine_ls_R_factor_gt 0.0407
_refine_ls_shift/su_max 0.000
_refine_ls_shift/su_mean 0.000
_refine_ls_structure_factor_coef Fsqd
_refine_ls_weighting_details 'calc w=1/[\s^2^(Fo^2^)+(0.0563P)^2^+7.4714P] where P=(Fo^2^+2Fc^2^)/3'
_refine_ls_weighting_scheme calc
_refine_ls_wR_factor_gt 0.1039
_refine_ls_wR_factor_ref 0.1147
_reflns_number_gt 3547
_reflns_number_total 4489
_reflns_threshold_expression >2sigma(I)
_cod_data_source_file b904382a.txt
_cod_data_source_block wy1677wm
_cod_depositor_comments
;
The following automatic conversions were performed:
'_symmetry_cell_setting' value 'Orthorhombic' changed to 'orthorhombic'
according to '/home/saulius/struct/CIF-dictionaries/cif_core.dic'
dictionary named 'cif_core.dic' version 2.4.1 from 2010-06-29.

Automatic conversion script
Id: cif_fix_enum 1527 2010-12-29 10:47:43Z saulius 
;
_cod_original_sg_symbol_H-M Pbca
_cod_database_code 7104541

loop_
_symmetry_equiv_pos_as_xyz
'x, y, z'
'-x+1/2, -y, z+1/2'
'-x, y+1/2, -z+1/2'
'x+1/2, -y+1/2, -z'
'-x, -y, -z'
'x-1/2, y, -z-1/2'
'x, -y-1/2, z-1/2'
'-x-1/2, y-1/2, z'

loop_
_atom_site_label
_atom_site_type_symbol
_atom_site_fract_x
_atom_site_fract_y
_atom_site_fract_z
_atom_site_U_iso_or_equiv
_atom_site_adp_type
_atom_site_occupancy
_atom_site_symmetry_multiplicity
_atom_site_calc_flag
_atom_site_refinement_flags
_atom_site_disorder_assembly
_atom_site_disorder_group
C1 C 0.6396(5) 0.0201(5) 0.5464(2) 0.0418(13) Uani 1 1 d . . .
H1A H 0.5997 0.0716 0.5647 0.050 Uiso 1 1 calc R . .
C2 C 0.6904(5) -0.0595(5) 0.5756(3) 0.0472(15) Uani 1 1 d . . .
H2A H 0.6865 -0.0612 0.6128 0.057 Uiso 1 1 calc R . .
C3 C 0.7472(6) -0.1369(6) 0.5472(4) 0.057(2) Uani 1 1 d . . .
H3A H 0.7815 -0.1918 0.5657 0.069 Uiso 1 1 calc R . .
C4 C 0.7534(5) -0.1334(5) 0.4924(3) 0.0481(16) Uani 1 1 d . . .
H4A H 0.7920 -0.1856 0.4739 0.058 Uiso 1 1 calc R . .
C5 C 0.7018(4) -0.0517(4) 0.4643(3) 0.0373(12) Uani 1 1 d . . .
C6 C 0.7006(4) -0.0353(4) 0.4065(2) 0.0377(12) Uani 1 1 d . . .
C7 C 0.7529(5) -0.1008(5) 0.3690(3) 0.0472(16) Uani 1 1 d . . .
H7A H 0.7887 -0.1620 0.3804 0.057 Uiso 1 1 calc R . .
C8 C 0.7516(6) -0.0747(6) 0.3149(3) 0.0545(17) Uani 1 1 d . . .
H8A H 0.7866 -0.1180 0.2899 0.065 Uiso 1 1 calc R . .
C9 C 0.6967(6) 0.0178(5) 0.2982(3) 0.0495(15) Uani 1 1 d . . .
C10 C 0.6446(5) 0.0839(5) 0.3353(2) 0.0439(13) Uani 1 1 d . . .
H10A H 0.6096 0.1454 0.3236 0.053 Uiso 1 1 calc R . .
C11 C 0.6449(5) 0.0581(4) 0.3898(2) 0.0358(12) Uani 1 1 d . . .
C12 C 0.6406(8) 0.1259(6) 0.2241(3) 0.0580(19) Uani 1 1 d . . .
C13 C 0.6973(7) 0.2105(7) 0.2024(3) 0.064(2) Uani 1 1 d . . .
H13A H 0.7731 0.2104 0.2017 0.077 Uiso 1 1 calc R . .
C14 C 0.6392(9) 0.2953(8) 0.1815(3) 0.076(2) Uani 1 1 d . . .
H14A H 0.6769 0.3524 0.1666 0.091 Uiso 1 1 calc R . .
C15 C 0.5292(9) 0.2973(8) 0.1821(3) 0.077(3) Uani 1 1 d . . .
H15A H 0.4919 0.3556 0.1682 0.093 Uiso 1 1 calc R . .
C16 C 0.4718(8) 0.2118(9) 0.2036(3) 0.074(2) Uani 1 1 d . . .
H16A H 0.3959 0.2130 0.2042 0.089 Uiso 1 1 calc R . .
C17 C 0.5271(9) 0.1256(7) 0.2239(3) 0.071(2) Uani 1 1 d . . .
H17A H 0.4889 0.0675 0.2373 0.085 Uiso 1 1 calc R . .
C18 C 0.4237(7) 0.3547(6) 0.5632(4) 0.057(2) Uani 1 1 d . . .
H18A H 0.4457 0.3087 0.5920 0.085 Uiso 1 1 calc R . .
H18B H 0.3457 0.3613 0.5631 0.085 Uiso 1 1 calc R . .
H18C H 0.4559 0.4237 0.5681 0.085 Uiso 1 1 calc R . .
C19 C 0.4611(5) 0.3086(4) 0.5107(2) 0.0357(12) Uani 1 1 d . . .
C20 C 0.4375(5) 0.3635(5) 0.4626(3) 0.0427(14) Uani 1 1 d . . .
H20A H 0.4001 0.4276 0.4661 0.051 Uiso 1 1 calc R . .
C21 C 0.4643(5) 0.3320(5) 0.4101(2) 0.0391(13) Uani 1 1 d . . .
C22 C 0.4342(6) 0.4035(6) 0.3635(3) 0.0558(18) Uani 1 1 d . . .
H22A H 0.4577 0.3713 0.3305 0.084 Uiso 1 1 calc R . .
H22B H 0.4691 0.4714 0.3677 0.084 Uiso 1 1 calc R . .
H22C H 0.3565 0.4131 0.3627 0.084 Uiso 1 1 calc R . .
N1 N 0.6458(4) 0.0260(3) 0.49314(18) 0.0343(10) Uani 1 1 d . . .
O1 O 0.5122(3) 0.2207(3) 0.51421(15) 0.0385(9) Uani 1 1 d . . .
O2 O 0.5158(3) 0.2469(3) 0.39682(14) 0.0388(9) Uani 1 1 d . . .
O3 O 0.6995(5) 0.0388(5) 0.24306(19) 0.0727(16) Uani 1 1 d . . .
Pt1 Pt 0.577563(17) 0.140054(16) 0.448183(8) 0.03079(11) Uani 1 1 d . . .

loop_
_atom_site_aniso_label
_atom_site_aniso_U_11
_atom_site_aniso_U_22
_atom_site_aniso_U_33
_atom_site_aniso_U_23
_atom_site_aniso_U_13
_atom_site_aniso_U_12
C1 0.044(3) 0.040(3) 0.041(3) 0.005(2) -0.002(2) -0.001(3)
C2 0.049(4) 0.048(4) 0.045(3) 0.009(3) -0.004(3) -0.003(3)
C3 0.034(4) 0.036(4) 0.101(7) 0.013(3) -0.011(3) 0.003(3)
C4 0.042(4) 0.043(3) 0.059(4) 0.001(3) -0.003(3) 0.006(3)
C5 0.027(3) 0.027(3) 0.058(3) -0.001(2) -0.003(2) -0.001(2)
C6 0.033(3) 0.032(3) 0.048(3) -0.012(2) 0.000(2) 0.000(2)
C7 0.045(4) 0.034(3) 0.063(4) -0.013(3) -0.005(3) 0.009(3)
C8 0.055(4) 0.045(4) 0.063(4) -0.021(3) 0.007(3) 0.008(3)
C9 0.058(4) 0.047(4) 0.044(3) -0.009(3) 0.007(3) 0.001(3)
C10 0.052(4) 0.034(3) 0.045(3) -0.007(3) 0.003(3) 0.006(3)
C11 0.036(3) 0.028(3) 0.044(3) -0.007(2) -0.001(2) 0.000(2)
C12 0.083(6) 0.055(4) 0.036(3) -0.014(3) 0.000(3) 0.013(4)
C13 0.068(5) 0.072(5) 0.054(4) -0.004(4) -0.004(4) -0.003(4)
C14 0.094(7) 0.069(6) 0.064(5) 0.005(4) -0.010(4) -0.009(5)
C15 0.097(7) 0.089(7) 0.046(4) 0.000(4) -0.012(4) 0.020(6)
C16 0.069(5) 0.101(7) 0.052(4) -0.008(5) -0.003(4) 0.008(5)
C17 0.094(7) 0.068(5) 0.051(5) -0.006(4) 0.013(4) -0.002(5)
C18 0.070(6) 0.050(5) 0.052(4) -0.005(3) 0.015(3) 0.018(3)
C19 0.034(3) 0.031(3) 0.042(3) -0.003(2) 0.007(2) 0.004(2)
C20 0.047(4) 0.030(3) 0.051(4) 0.002(3) 0.004(3) 0.008(2)
C21 0.039(3) 0.034(3) 0.045(3) 0.002(2) 0.000(3) 0.001(2)
C22 0.063(5) 0.047(4) 0.058(4) 0.008(3) -0.002(3) 0.013(3)
N1 0.033(2) 0.029(2) 0.041(3) -0.0018(19) 0.0014(19) -0.0030(18)
O1 0.040(2) 0.035(2) 0.040(2) -0.0004(16) 0.0059(17) 0.0034(16)
O2 0.047(2) 0.035(2) 0.035(2) -0.0007(16) -0.0005(17) 0.0067(18)
O3 0.101(4) 0.072(4) 0.046(3) -0.013(2) 0.013(3) 0.023(3)
Pt1 0.03201(16) 0.02325(15) 0.03712(16) -0.00169(8) 0.00123(8) 0.00041(7)

loop_
_atom_type_symbol
_atom_type_description
_atom_type_scat_dispersion_real
_atom_type_scat_dispersion_imag
_atom_type_scat_source
C C 0.0033 0.0016 'International Tables Vol C Tables 4.2.6.8 and 6.1.1.4'
H H 0.0000 0.0000 'International Tables Vol C Tables 4.2.6.8 and 6.1.1.4'
N N 0.0061 0.0033 'International Tables Vol C Tables 4.2.6.8 and 6.1.1.4'
O O 0.0106 0.0060 'International Tables Vol C Tables 4.2.6.8 and 6.1.1.4'
Pt Pt -1.7033 8.3905 'International Tables Vol C Tables 4.2.6.8 and 6.1.1.4'

loop_
_geom_angle_atom_site_label_1
_geom_angle_atom_site_label_2
_geom_angle_atom_site_label_3
_geom_angle
_geom_angle_site_symmetry_1
_geom_angle_site_symmetry_3
_geom_angle_publ_flag
N1 C1 C2 122.6(6) . . ?
N1 C1 H1A 118.7 . . ?
C2 C1 H1A 118.7 . . ?
C1 C2 C3 117.6(6) . . ?
C1 C2 H2A 121.2 . . ?
C3 C2 H2A 121.2 . . ?
C4 C3 C2 120.9(6) . . ?
C4 C3 H3A 119.6 . . ?
C2 C3 H3A 119.6 . . ?
C3 C4 C5 120.0(6) . . ?
C3 C4 H4A 120.0 . . ?
C5 C4 H4A 120.0 . . ?
N1 C5 C4 118.7(6) . . ?
N1 C5 C6 114.0(5) . . ?
C4 C5 C6 127.3(6) . . ?
C7 C6 C11 120.5(6) . . ?
C7 C6 C5 125.0(5) . . ?
C11 C6 C5 114.4(5) . . ?
C8 C7 C6 120.3(6) . . ?
C8 C7 H7A 119.8 . . ?
C6 C7 H7A 119.8 . . ?
C7 C8 C9 119.2(6) . . ?
C7 C8 H8A 120.4 . . ?
C9 C8 H8A 120.4 . . ?
C10 C9 O3 123.3(6) . . ?
C10 C9 C8 120.9(6) . . ?
O3 C9 C8 115.7(6) . . ?
C11 C10 C9 120.4(6) . . ?
C11 C10 H10A 119.8 . . ?
C9 C10 H10A 119.8 . . ?
C10 C11 C6 118.6(5) . . ?
C10 C11 Pt1 126.8(4) . . ?
C6 C11 Pt1 114.6(4) . . ?
C13 C12 C17 120.2(7) . . ?
C13 C12 O3 118.5(8) . . ?
C17 C12 O3 121.2(7) . . ?
C12 C13 C14 118.8(8) . . ?
C12 C13 H13A 120.6 . . ?
C14 C13 H13A 120.6 . . ?
C15 C14 C13 121.7(9) . . ?
C15 C14 H14A 119.2 . . ?
C13 C14 H14A 119.2 . . ?
C14 C15 C16 119.7(9) . . ?
C14 C15 H15A 120.1 . . ?
C16 C15 H15A 120.1 . . ?
C17 C16 C15 120.0(9) . . ?
C17 C16 H16A 120.0 . . ?
C15 C16 H16A 120.0 . . ?
C16 C17 C12 119.6(8) . . ?
C16 C17 H17A 120.2 . . ?
C12 C17 H17A 120.2 . . ?
C19 C18 H18A 109.5 . . ?
C19 C18 H18B 109.5 . . ?
H18A C18 H18B 109.5 . . ?
C19 C18 H18C 109.5 . . ?
H18A C18 H18C 109.5 . . ?
H18B C18 H18C 109.5 . . ?
O1 C19 C20 125.6(5) . . ?
O1 C19 C18 115.1(5) . . ?
C20 C19 C18 119.3(6) . . ?
C21 C20 C19 127.2(5) . . ?
C21 C20 H20A 116.4 . . ?
C19 C20 H20A 116.4 . . ?
O2 C21 C20 126.0(5) . . ?
O2 C21 C22 114.6(5) . . ?
C20 C21 C22 119.3(6) . . ?
C21 C22 H22A 109.5 . . ?
C21 C22 H22B 109.5 . . ?
H22A C22 H22B 109.5 . . ?
C21 C22 H22C 109.5 . . ?
H22A C22 H22C 109.5 . . ?
H22B C22 H22C 109.5 . . ?
C1 N1 C5 120.2(5) . . ?
C1 N1 Pt1 125.1(4) . . ?
C5 N1 Pt1 114.8(4) . . ?
C19 O1 Pt1 123.7(4) . . ?
C21 O2 Pt1 125.4(4) . . ?
C12 O3 C9 117.9(5) . . ?
C11 Pt1 N1 82.2(2) . . ?
C11 Pt1 O2 92.0(2) . . ?
N1 Pt1 O2 174.28(17) . . ?
C11 Pt1 O1 175.9(2) . . ?
N1 Pt1 O1 93.77(16) . . ?
O2 Pt1 O1 91.94(15) . . ?

loop_
_geom_bond_atom_site_label_1
_geom_bond_atom_site_label_2
_geom_bond_distance
_geom_bond_site_symmetry_2
_geom_bond_publ_flag
C1 N1 1.331(7) . ?
C1 C2 1.385(8) . ?
C1 H1A 0.9300 . ?
C2 C3 1.389(10) . ?
C2 H2A 0.9300 . ?
C3 C4 1.369(10) . ?
C3 H3A 0.9300 . ?
C4 C5 1.394(8) . ?
C4 H4A 0.9300 . ?
C5 N1 1.393(7) . ?
C5 C6 1.455(8) . ?
C6 C7 1.400(8) . ?
C6 C11 1.421(8) . ?
C7 C8 1.389(10) . ?
C7 H7A 0.9300 . ?
C8 C9 1.405(10) . ?
C8 H8A 0.9300 . ?
C9 C10 1.397(8) . ?
C9 O3 1.400(8) . ?
C10 C11 1.396(8) . ?
C10 H10A 0.9300 . ?
C11 Pt1 1.965(5) . ?
C12 C13 1.380(11) . ?
C12 C17 1.391(15) . ?
C12 O3 1.393(9) . ?
C13 C14 1.383(13) . ?
C13 H13A 0.9300 . ?
C14 C15 1.348(15) . ?
C14 H14A 0.9300 . ?
C15 C16 1.391(14) . ?
C15 H15A 0.9300 . ?
C16 C17 1.374(12) . ?
C16 H16A 0.9300 . ?
C17 H17A 0.9300 . ?
C18 C19 1.503(9) . ?
C18 H18A 0.9600 . ?
C18 H18B 0.9600 . ?
C18 H18C 0.9600 . ?
C19 O1 1.273(6) . ?
C19 C20 1.413(9) . ?
C20 C21 1.408(9) . ?
C20 H20A 0.9300 . ?
C21 O2 1.284(7) . ?
C21 C22 1.513(9) . ?
C22 H22A 0.9600 . ?
C22 H22B 0.9600 . ?
C22 H22C 0.9600 . ?
N1 Pt1 2.001(4) . ?
O1 Pt1 2.092(4) . ?
O2 Pt1 2.003(4) . ?
